data_7019256
loop_
_publ_author_name
'Scepaniak, Jeremiah J.'
'Wu, Guang'
'Hayton, Trevor W.'

_publ_section_title
;
 Complexes of Cu(i) supported by a tris(ketimine) tripod.
;
_journal_issue 26
_journal_name_full 'Dalton transactions (Cambridge, England : 2003)'
_journal_page_first 7859
_journal_page_last 7861
_journal_paper_doi 10.1039/c2dt30101f
_journal_volume 41
_journal_year 2012
_chemical_formula_sum 'C43 H38 Cl8 Cu F6 N4 P'
_chemical_formula_weight 1102.88
_chemical_name_common '[N(ArCNHPh)3Cu]PF6'
_chemical_name_systematic
;
?
;
_space_group_IT_number 2
_symmetry_cell_setting triclinic
_symmetry_space_group_name_Hall '-P 1'
_symmetry_space_group_name_H-M 'P -1'
_atom_sites_solution_hydrogens geom
_atom_sites_solution_primary direct
_atom_sites_solution_secondary difmap
_audit_creation_method SHELXL-97
_cell_angle_alpha 107.663(3)
_cell_angle_beta 91.273(3)
_cell_angle_gamma 113.713(2)
_cell_formula_units_Z 2
_cell_length_a 12.7642(6)
_cell_length_b 13.1378(6)
_cell_length_c 16.1379(7)
_cell_measurement_temperature 100(2)
_cell_volume 2328.4(2)
_computing_structure_refinement 'SHELXL-97 (Sheldrick, 2008)'
_computing_structure_solution 'SHELXS-97 (Sheldrick, 2008)'
_diffrn_ambient_temperature 100(2)
_diffrn_measured_fraction_theta_full 0.998
_diffrn_measured_fraction_theta_max 0.998
_diffrn_radiation_monochromator graphite
_diffrn_radiation_source 'fine-focus sealed tube'
_diffrn_radiation_type MoK\a
_diffrn_radiation_wavelength 0.71073
_diffrn_reflns_av_R_equivalents 0.0305
_diffrn_reflns_av_sigmaI/netI 0.0430
_diffrn_reflns_limit_h_max 17
_diffrn_reflns_limit_h_min -17
_diffrn_reflns_limit_k_max 16
_diffrn_reflns_limit_k_min -17
_diffrn_reflns_limit_l_max 21
_diffrn_reflns_limit_l_min -21
_diffrn_reflns_number 27387
_diffrn_reflns_theta_full 28.28
_diffrn_reflns_theta_max 28.28
_diffrn_reflns_theta_min 1.77
_exptl_absorpt_coefficient_mu 1.024
_exptl_absorpt_correction_T_max 0.8214
_exptl_absorpt_correction_T_min 0.7487
_exptl_absorpt_correction_type empirical
_exptl_absorpt_process_details multi-scan
_exptl_crystal_density_diffrn 1.573
_exptl_crystal_density_method 'not measured'
_exptl_crystal_F_000 1116
_exptl_crystal_size_max 0.30
_exptl_crystal_size_mid 0.30
_exptl_crystal_size_min 0.20
_refine_diff_density_max 1.004
_refine_diff_density_min -1.334
_refine_diff_density_rms 0.088
_refine_ls_extinction_method none
_refine_ls_goodness_of_fit_ref 1.187
_refine_ls_hydrogen_treatment constr
_refine_ls_matrix_type full
_refine_ls_number_parameters 568
_refine_ls_number_reflns 11511
_refine_ls_number_restraints 0
_refine_ls_restrained_S_all 1.187
_refine_ls_R_factor_all 0.0680
_refine_ls_R_factor_gt 0.0472
_refine_ls_shift/su_max 0.001
_refine_ls_shift/su_mean 0.000
_refine_ls_structure_factor_coef Fsqd
_refine_ls_weighting_details 'calc w=1/[\s^2^(Fo^2^)+(0.0000P)^2^+4.0000P] where P=(Fo^2^+2Fc^2^)/3'
_refine_ls_weighting_scheme calc
_refine_ls_wR_factor_gt 0.0893
_refine_ls_wR_factor_ref 0.0953
_reflns_number_gt 8860
_reflns_number_total 11511
_reflns_threshold_expression >2sigma(I)
_cod_data_source_file c2dt30101f.txt
_cod_data_source_block Compound_5
_cod_depositor_comments
;
The following automatic conversions were performed:

'_symmetry_cell_setting' value 'Triclinic' changed to 'triclinic'
according to /home/saulius/struct/CIF-dictionaries/cif_core.dic
dictionary named 'cif_core.dic' version 2.4.1 from
2010-06-29.

'_exptl_absorpt_correction_type' value 'Empirical'
changed to 'empirical' according to
/home/saulius/struct/CIF-dictionaries/cif_core.dic dictionary named
'cif_core.dic' version 2.4.1 from 2010-06-29.

Automatic conversion script
Id: cif_fix_values 1891 2012-01-12 08:04:46Z andrius 
;
_cod_original_cell_volume 2328.44(18)
_cod_original_sg_symbol_H-M p-1
_cod_database_code 7019256

loop_
_symmetry_equiv_pos_as_xyz
'x, y, z'
'-x, -y, -z'

loop_
_atom_site_label
_atom_site_type_symbol
_atom_site_fract_x
_atom_site_fract_y
_atom_site_fract_z
_atom_site_U_iso_or_equiv
_atom_site_adp_type
_atom_site_occupancy
_atom_site_symmetry_multiplicity
_atom_site_calc_flag
_atom_site_refinement_flags
C1 C 0.7165(2) 0.8248(2) 0.84267(16) 0.0132(5) Uani 1 1 d .
C2 C 0.7243(2) 0.9207(2) 0.91447(16) 0.0166(5) Uani 1 1 d .
H2 H 0.6779 0.9605 0.9095 0.020 Uiso 1 1 calc R
C3 C 0.7981(2) 0.9593(2) 0.99264(17) 0.0199(6) Uani 1 1 d .
H3 H 0.8034 1.0262 1.0400 0.024 Uiso 1 1 calc R
C4 C 0.8640(2) 0.9010(2) 1.00208(17) 0.0195(5) Uani 1 1 d .
H4 H 0.9156 0.9277 1.0554 0.023 Uiso 1 1 calc R
C5 C 0.8535(2) 0.8025(2) 0.93239(17) 0.0166(5) Uani 1 1 d .
H5 H 0.8971 0.7609 0.9396 0.020 Uiso 1 1 calc R
C6 C 0.7809(2) 0.7622(2) 0.85183(16) 0.0142(5) Uani 1 1 d .
C7 C 0.7811(2) 0.6554(2) 0.78388(16) 0.0144(5) Uani 1 1 d .
C8 C 0.7912(2) 0.5652(2) 0.81746(16) 0.0160(5) Uani 1 1 d .
C9 C 0.8824(2) 0.5331(2) 0.80186(17) 0.0192(5) Uani 1 1 d .
H9 H 0.9402 0.5701 0.7710 0.023 Uiso 1 1 calc R
C10 C 0.8885(3) 0.4464(2) 0.83178(18) 0.0231(6) Uani 1 1 d .
H10 H 0.9516 0.4257 0.8224 0.028 Uiso 1 1 calc R
C11 C 0.8036(3) 0.3906(2) 0.87487(19) 0.0236(6) Uani 1 1 d .
H11 H 0.8075 0.3304 0.8940 0.028 Uiso 1 1 calc R
C12 C 0.7120(3) 0.4223(2) 0.89050(18) 0.0220(6) Uani 1 1 d .
H12 H 0.6532 0.3834 0.9198 0.026 Uiso 1 1 calc R
C13 C 0.7074(2) 0.5106(2) 0.86311(18) 0.0199(6) Uani 1 1 d .
H13 H 0.6466 0.5343 0.8755 0.024 Uiso 1 1 calc R
C41 C 0.5437(2) 0.6799(2) 0.73266(16) 0.0142(5) Uani 1 1 d .
C42 C 0.5048(2) 0.6209(2) 0.79244(17) 0.0169(5) Uani 1 1 d .
H42 H 0.5426 0.6573 0.8521 0.020 Uiso 1 1 calc R
C43 C 0.4115(2) 0.5098(2) 0.76633(19) 0.0209(6) Uani 1 1 d .
H43 H 0.3881 0.4697 0.8075 0.025 Uiso 1 1 calc R
C44 C 0.3525(2) 0.4576(2) 0.68050(19) 0.0209(6) Uani 1 1 d .
H44 H 0.2884 0.3819 0.6625 0.025 Uiso 1 1 calc R
C45 C 0.3881(2) 0.5168(2) 0.62143(18) 0.0181(5) Uani 1 1 d .
H45 H 0.3459 0.4819 0.5631 0.022 Uiso 1 1 calc R
C46 C 0.4846(2) 0.6269(2) 0.64471(16) 0.0144(5) Uani 1 1 d .
C47 C 0.5202(2) 0.6764(2) 0.57296(16) 0.0154(5) Uani 1 1 d .
C48 C 0.4293(2) 0.6761(2) 0.51315(17) 0.0158(5) Uani 1 1 d .
C53 C 0.4397(2) 0.6643(2) 0.42509(17) 0.0187(5) Uani 1 1 d .
H53 H 0.5028 0.6512 0.4021 0.022 Uiso 1 1 calc R
C52 C 0.3594(2) 0.6715(2) 0.37114(18) 0.0209(6) Uani 1 1 d .
H52 H 0.3676 0.6635 0.3114 0.025 Uiso 1 1 calc R
C51 C 0.2669(2) 0.6902(2) 0.40392(18) 0.0230(6) Uani 1 1 d .
H51 H 0.2121 0.6959 0.3669 0.028 Uiso 1 1 calc R
C50 C 0.2544(2) 0.7005(3) 0.49053(19) 0.0234(6) Uani 1 1 d .
H50 H 0.1907 0.7131 0.5129 0.028 Uiso 1 1 calc R
C49 C 0.3340(2) 0.6926(2) 0.54483(18) 0.0194(6) Uani 1 1 d .
H49 H 0.3240 0.6985 0.6040 0.023 Uiso 1 1 calc R
C21 C 0.6298(2) 0.8898(2) 0.74495(15) 0.0129(5) Uani 1 1 d .
C22 C 0.5212(2) 0.8898(2) 0.73689(16) 0.0153(5) Uani 1 1 d .
H22 H 0.4558 0.8267 0.7439 0.018 Uiso 1 1 calc R
C23 C 0.5066(2) 0.9808(2) 0.71867(18) 0.0184(5) Uani 1 1 d .
H23 H 0.4313 0.9778 0.7107 0.022 Uiso 1 1 calc R
C24 C 0.6021(2) 1.0755(2) 0.71218(19) 0.0214(6) Uani 1 1 d .
H24 H 0.5928 1.1377 0.6995 0.026 Uiso 1 1 calc R
C25 C 0.7115(2) 1.0791(2) 0.72431(17) 0.0173(5) Uani 1 1 d .
H25 H 0.7771 1.1462 0.7224 0.021 Uiso 1 1 calc R
C26 C 0.7281(2) 0.9868(2) 0.73925(16) 0.0142(5) Uani 1 1 d .
C27 C 0.8491(2) 0.9984(2) 0.74694(16) 0.0146(5) Uani 1 1 d .
C28 C 0.9432(2) 1.1160(2) 0.80065(17) 0.0163(5) Uani 1 1 d .
C33 C 1.0488(2) 1.1592(2) 0.77176(19) 0.0223(6) Uani 1 1 d .
H33 H 1.0612 1.1140 0.7179 0.027 Uiso 1 1 calc R
C32 C 1.1363(3) 1.2688(3) 0.8218(2) 0.0289(7) Uani 1 1 d .
H32 H 1.2082 1.2984 0.8016 0.035 Uiso 1 1 calc R
C31 C 1.1197(3) 1.3348(3) 0.9005(2) 0.0293(7) Uani 1 1 d .
H31 H 1.1803 1.4091 0.9346 0.035 Uiso 1 1 calc R
C30 C 1.0148(3) 1.2926(2) 0.92997(19) 0.0262(6) Uani 1 1 d .
H30 H 1.0035 1.3379 0.9844 0.031 Uiso 1 1 calc R
C29 C 0.9259(2) 1.1839(2) 0.87968(18) 0.0196(6) Uani 1 1 d .
H29 H 0.8532 1.1558 0.8992 0.024 Uiso 1 1 calc R
C101 C 0.8113(5) 0.9990(5) 0.4645(4) 0.096(2) Uani 1 1 d .
H101 H 0.8232 1.0198 0.4103 0.115 Uiso 1 1 calc R
H102 H 0.8635 1.0689 0.5149 0.115 Uiso 1 1 calc R
C301 C 0.3614(3) 0.1977(3) 0.8666(2) 0.0283(7) Uani 1 1 d .
H302 H 0.3987 0.1508 0.8810 0.034 Uiso 1 1 calc R
H301 H 0.2767 0.1550 0.8638 0.034 Uiso 1 1 calc R
C201 C 0.0750(3) 0.4534(3) 0.6057(2) 0.0373(8) Uani 1 1 d .
H201 H 0.0172 0.4864 0.6107 0.045 Uiso 1 1 calc R
H202 H 0.1518 0.5191 0.6349 0.045 Uiso 1 1 calc R
C401 C 0.3504(4) 0.7828(3) 0.9262(2) 0.0438(9) Uani 1 1 d .
H401 H 0.3217 0.8294 0.9021 0.053 Uiso 1 1 calc R
H402 H 0.4152 0.7760 0.8960 0.053 Uiso 1 1 calc R
Cl1 Cl 0.84667(11) 0.88029(10) 0.45548(8) 0.0684(3) Uani 1 1 d .
Cl2 Cl 0.66535(15) 0.96303(12) 0.48001(9) 0.0858(5) Uani 1 1 d .
Cl3 Cl 0.38974(7) 0.21123(7) 0.76281(5) 0.03252(17) Uani 1 1 d .
Cl4 Cl 0.41437(7) 0.33849(7) 0.95092(5) 0.03441(18) Uani 1 1 d .
Cl5 Cl 0.03825(8) 0.34761(10) 0.65932(6) 0.0453(2) Uani 1 1 d .
Cl6 Cl 0.07908(8) 0.38949(8) 0.49412(5) 0.0407(2) Uani 1 1 d .
Cl7 Cl 0.40192(9) 0.85773(8) 1.04066(6) 0.0452(2) Uani 1 1 d .
Cl8 Cl 0.23822(11) 0.64085(10) 0.90472(7) 0.0596(3) Uani 1 1 d .
Cu1 Cu 0.75687(3) 0.74617(3) 0.64488(2) 0.01464(7) Uani 1 1 d .
F1 F 0.2018(2) 0.73193(17) 0.72721(13) 0.0491(6) Uani 1 1 d .
F2 F 0.27686(14) 0.92395(15) 0.81267(11) 0.0262(4) Uani 1 1 d .
F3 F 0.20384(17) 0.86837(18) 0.66951(12) 0.0394(5) Uani 1 1 d .
F4 F 0.11186(18) 0.9348(2) 0.77654(14) 0.0478(6) Uani 1 1 d .
F5 F 0.03403(18) 0.7400(2) 0.69141(14) 0.0649(8) Uani 1 1 d .
F6 F 0.10855(17) 0.79602(16) 0.83406(12) 0.0409(5) Uani 1 1 d .
N1 N 0.64143(18) 0.79330(18) 0.76232(13) 0.0122(4) Uani 1 1 d .
N47 N 0.62725(19) 0.71573(19) 0.56288(14) 0.0168(5) Uani 1 1 d .
H47 H 0.6427 0.7301 0.5136 0.020 Uiso 1 1 calc R
N27 N 0.87081(19) 0.91056(19) 0.70575(14) 0.0161(4) Uani 1 1 d .
H27 H 0.9443 0.9255 0.7047 0.019 Uiso 1 1 calc R
N7 N 0.77498(19) 0.64239(19) 0.70180(14) 0.0160(4) Uani 1 1 d .
H7 H 0.7795 0.5787 0.6670 0.019 Uiso 1 1 calc R
P1 P 0.15504(6) 0.83211(7) 0.75123(5) 0.02403(17) Uani 1 1 d .

loop_
_atom_site_aniso_label
_atom_site_aniso_U_11
_atom_site_aniso_U_22
_atom_site_aniso_U_33
_atom_site_aniso_U_23
_atom_site_aniso_U_13
_atom_site_aniso_U_12
C1 0.0122(12) 0.0130(12) 0.0134(11) 0.0047(9) 0.0008(9) 0.0043(10)
C2 0.0204(14) 0.0151(13) 0.0168(12) 0.0053(10) 0.0033(10) 0.0100(11)
C3 0.0264(15) 0.0136(13) 0.0153(12) 0.0015(10) 0.0008(11) 0.0069(11)
C4 0.0192(14) 0.0176(13) 0.0163(12) 0.0051(10) -0.0021(10) 0.0037(11)
C5 0.0152(13) 0.0154(12) 0.0197(13) 0.0062(10) 0.0000(10) 0.0070(10)
C6 0.0134(12) 0.0126(12) 0.0159(12) 0.0043(10) 0.0022(9) 0.0053(10)
C7 0.0109(12) 0.0130(12) 0.0185(12) 0.0036(10) 0.0008(9) 0.0059(10)
C8 0.0183(13) 0.0132(12) 0.0157(12) 0.0020(10) -0.0012(10) 0.0083(10)
C9 0.0193(14) 0.0177(13) 0.0201(13) 0.0047(11) 0.0019(10) 0.0089(11)
C10 0.0259(15) 0.0235(15) 0.0248(14) 0.0046(12) 0.0013(12) 0.0180(12)
C11 0.0324(16) 0.0173(14) 0.0249(14) 0.0070(11) 0.0008(12) 0.0147(12)
C12 0.0256(15) 0.0193(14) 0.0228(14) 0.0086(11) 0.0035(11) 0.0102(12)
C13 0.0213(14) 0.0196(14) 0.0211(13) 0.0053(11) 0.0029(11) 0.0120(11)
C41 0.0115(12) 0.0127(12) 0.0181(12) 0.0030(10) 0.0018(9) 0.0065(10)
C42 0.0144(13) 0.0186(13) 0.0183(12) 0.0053(10) 0.0017(10) 0.0084(11)
C43 0.0180(14) 0.0184(14) 0.0295(15) 0.0125(12) 0.0050(11) 0.0079(11)
C44 0.0148(13) 0.0132(13) 0.0303(15) 0.0048(11) -0.0002(11) 0.0038(11)
C45 0.0141(13) 0.0153(13) 0.0210(13) 0.0021(10) -0.0014(10) 0.0058(10)
C46 0.0136(12) 0.0133(12) 0.0168(12) 0.0031(10) 0.0012(10) 0.0079(10)
C47 0.0173(13) 0.0123(12) 0.0129(11) -0.0001(9) -0.0006(10) 0.0064(10)
C48 0.0146(13) 0.0122(12) 0.0179(12) 0.0028(10) -0.0024(10) 0.0050(10)
C53 0.0180(13) 0.0184(13) 0.0176(13) 0.0029(10) 0.0003(10) 0.0085(11)
C52 0.0257(15) 0.0161(13) 0.0167(13) 0.0027(10) -0.0025(11) 0.0075(11)
C51 0.0228(15) 0.0201(14) 0.0233(14) 0.0045(11) -0.0074(11) 0.0092(12)
C50 0.0175(14) 0.0246(15) 0.0263(15) 0.0036(12) -0.0011(11) 0.0112(12)
C49 0.0166(13) 0.0206(14) 0.0173(13) 0.0025(11) -0.0009(10) 0.0075(11)
C21 0.0149(12) 0.0122(12) 0.0113(11) 0.0017(9) 0.0002(9) 0.0072(10)
C22 0.0127(12) 0.0142(12) 0.0168(12) 0.0029(10) 0.0013(9) 0.0055(10)
C23 0.0142(13) 0.0197(13) 0.0237(13) 0.0059(11) 0.0014(10) 0.0106(11)
C24 0.0219(14) 0.0188(14) 0.0290(15) 0.0100(12) 0.0021(11) 0.0131(12)
C25 0.0161(13) 0.0134(12) 0.0209(13) 0.0058(10) 0.0005(10) 0.0050(10)
C26 0.0129(12) 0.0154(12) 0.0139(11) 0.0031(10) 0.0005(9) 0.0071(10)
C27 0.0140(12) 0.0146(12) 0.0162(12) 0.0073(10) 0.0009(9) 0.0056(10)
C28 0.0128(12) 0.0145(12) 0.0216(13) 0.0067(10) -0.0024(10) 0.0055(10)
C33 0.0182(14) 0.0188(14) 0.0291(15) 0.0090(12) 0.0013(11) 0.0066(11)
C32 0.0143(14) 0.0229(15) 0.0443(19) 0.0147(14) -0.0036(12) 0.0009(12)
C31 0.0241(16) 0.0166(14) 0.0385(18) 0.0070(13) -0.0152(13) 0.0030(12)
C30 0.0333(17) 0.0192(14) 0.0242(14) 0.0021(11) -0.0094(12) 0.0140(13)
C29 0.0189(14) 0.0154(13) 0.0236(14) 0.0050(11) -0.0020(11) 0.0080(11)
C101 0.098(5) 0.055(3) 0.099(4) 0.037(3) -0.014(4) -0.010(3)
C301 0.0304(17) 0.0212(15) 0.0291(16) 0.0063(12) 0.0014(13) 0.0087(13)
C201 0.040(2) 0.0386(19) 0.0328(18) 0.0037(15) 0.0003(15) 0.0230(16)
C401 0.065(3) 0.052(2) 0.039(2) 0.0256(18) 0.0220(18) 0.040(2)
Cl1 0.0753(8) 0.0534(7) 0.0561(7) 0.0205(5) 0.0118(6) 0.0065(6)
Cl2 0.1407(14) 0.0646(8) 0.0626(8) 0.0264(6) 0.0368(8) 0.0497(9)
Cl3 0.0391(4) 0.0320(4) 0.0303(4) 0.0085(3) 0.0102(3) 0.0203(4)
Cl4 0.0297(4) 0.0312(4) 0.0310(4) -0.0003(3) 0.0040(3) 0.0101(3)
Cl5 0.0369(5) 0.0748(7) 0.0435(5) 0.0303(5) 0.0149(4) 0.0349(5)
Cl6 0.0392(5) 0.0433(5) 0.0279(4) 0.0066(4) 0.0016(3) 0.0105(4)
Cl7 0.0611(6) 0.0474(5) 0.0438(5) 0.0162(4) 0.0080(4) 0.0392(5)
Cl8 0.0832(8) 0.0513(6) 0.0461(6) 0.0215(5) 0.0080(5) 0.0273(6)
Cu1 0.01355(16) 0.01532(16) 0.01478(15) 0.00342(12) 0.00128(12) 0.00723(13)
F1 0.0782(16) 0.0287(11) 0.0416(12) 0.0045(9) 0.0239(11) 0.0290(11)
F2 0.0171(8) 0.0278(9) 0.0274(9) 0.0056(7) -0.0009(7) 0.0065(7)
F3 0.0399(11) 0.0492(12) 0.0248(9) 0.0149(9) 0.0045(8) 0.0134(10)
F4 0.0399(12) 0.0606(14) 0.0506(13) 0.0066(11) -0.0019(10) 0.0385(11)
F5 0.0289(12) 0.0764(17) 0.0322(11) -0.0114(11) -0.0049(9) -0.0104(11)
F6 0.0414(12) 0.0287(10) 0.0275(10) 0.0000(8) 0.0152(8) -0.0029(9)
N1 0.0117(10) 0.0110(10) 0.0134(10) 0.0034(8) -0.0002(8) 0.0049(8)
N47 0.0185(11) 0.0178(11) 0.0130(10) 0.0030(9) 0.0026(8) 0.0084(9)
N27 0.0110(10) 0.0169(11) 0.0219(11) 0.0072(9) 0.0031(8) 0.0069(9)
N7 0.0166(11) 0.0122(10) 0.0179(11) 0.0014(8) 0.0008(8) 0.0076(9)
P1 0.0173(4) 0.0240(4) 0.0201(4) -0.0002(3) 0.0025(3) 0.0042(3)

loop_
_atom_type_symbol
_atom_type_description
_atom_type_scat_dispersion_real
_atom_type_scat_dispersion_imag
_atom_type_scat_source
C C 0.0033 0.0016 'International Tables Vol C Tables 4.2.6.8 and 6.1.1.4'
H H 0.0000 0.0000 'International Tables Vol C Tables 4.2.6.8 and 6.1.1.4'
N N 0.0061 0.0033 'International Tables Vol C Tables 4.2.6.8 and 6.1.1.4'
F F 0.0171 0.0103 'International Tables Vol C Tables 4.2.6.8 and 6.1.1.4'
P P 0.1023 0.0942 'International Tables Vol C Tables 4.2.6.8 and 6.1.1.4'
Cu Cu 0.3201 1.2651 'International Tables Vol C Tables 4.2.6.8 and 6.1.1.4'
Cl Cl 0.1484 0.1585 'International Tables Vol C Tables 4.2.6.8 and 6.1.1.4'

loop_
_geom_angle_atom_site_label_1
_geom_angle_atom_site_label_2
_geom_angle_atom_site_label_3
_geom_angle
C2 C1 C6 119.1(2)
C2 C1 N1 118.2(2)
C6 C1 N1 122.8(2)
C3 C2 C1 121.6(2)
C3 C2 H2 119.2
C1 C2 H2 119.2
C4 C3 C2 120.1(2)
C4 C3 H3 119.9
C2 C3 H3 119.9
C3 C4 C5 118.9(2)
C3 C4 H4 120.6
C5 C4 H4 120.6
C4 C5 C6 122.3(2)
C4 C5 H5 118.8
C6 C5 H5 118.8
C5 C6 C1 117.9(2)
C5 C6 C7 115.1(2)
C1 C6 C7 126.9(2)
N7 C7 C8 121.5(2)
N7 C7 C6 122.4(2)
C8 C7 C6 116.1(2)
C13 C8 C9 119.6(2)
C13 C8 C7 119.8(2)
C9 C8 C7 120.6(2)
C10 C9 C8 119.6(3)
C10 C9 H9 120.2
C8 C9 H9 120.2
C11 C10 C9 120.4(3)
C11 C10 H10 119.8
C9 C10 H10 119.8
C10 C11 C12 120.2(3)
C10 C11 H11 119.9
C12 C11 H11 119.9
C13 C12 C11 119.6(3)
C13 C12 H12 120.2
C11 C12 H12 120.2
C12 C13 C8 120.5(3)
C12 C13 H13 119.7
C8 C13 H13 119.7
C42 C41 C46 119.1(2)
C42 C41 N1 119.1(2)
C46 C41 N1 121.8(2)
C43 C42 C41 121.2(2)
C43 C42 H42 119.4
C41 C42 H42 119.4
C44 C43 C42 120.1(3)
C44 C43 H43 119.9
C42 C43 H43 119.9
C45 C44 C43 119.2(2)
C45 C44 H44 120.4
C43 C44 H44 120.4
C44 C45 C46 122.1(2)
C44 C45 H45 118.9
C46 C45 H45 118.9
C45 C46 C41 118.3(2)
C45 C46 C47 116.8(2)
C41 C46 C47 124.9(2)
N47 C47 C46 119.6(2)
N47 C47 C48 121.8(2)
C46 C47 C48 118.5(2)
C53 C48 C49 118.4(2)
C53 C48 C47 120.8(2)
C49 C48 C47 120.8(2)
C52 C53 C48 120.8(3)
C52 C53 H53 119.6
C48 C53 H53 119.6
C53 C52 C51 120.1(3)
C53 C52 H52 120.0
C51 C52 H52 120.0
C50 C51 C52 119.9(3)
C50 C51 H51 120.0
C52 C51 H51 120.0
C51 C50 C49 120.3(3)
C51 C50 H50 119.8
C49 C50 H50 119.8
C50 C49 C48 120.4(3)
C50 C49 H49 119.8
C48 C49 H49 119.8
C22 C21 C26 119.5(2)
C22 C21 N1 119.7(2)
C26 C21 N1 120.8(2)
C21 C22 C23 121.2(2)
C21 C22 H22 119.4
C23 C22 H22 119.4
C24 C23 C22 119.7(2)
C24 C23 H23 120.1
C22 C23 H23 120.1
C23 C24 C25 119.5(3)
C23 C24 H24 120.2
C25 C24 H24 120.2
C24 C25 C26 121.9(2)
C24 C25 H25 119.0
C26 C25 H25 119.0
C25 C26 C21 118.1(2)
C25 C26 C27 116.9(2)
C21 C26 C27 125.0(2)
N27 C27 C26 120.4(2)
N27 C27 C28 121.9(2)
C26 C27 C28 117.7(2)
C33 C28 C29 119.4(2)
C33 C28 C27 120.0(2)
C29 C28 C27 120.6(2)
C28 C33 C32 119.9(3)
C28 C33 H33 120.0
C32 C33 H33 120.0
C31 C32 C33 120.6(3)
C31 C32 H32 119.7
C33 C32 H32 119.7
C32 C31 C30 120.0(3)
C32 C31 H31 120.0
C30 C31 H31 120.0
C31 C30 C29 119.9(3)
C31 C30 H30 120.1
C29 C30 H30 120.1
C30 C29 C28 120.2(3)
C30 C29 H29 119.9
C28 C29 H29 119.9
Cl1 C101 Cl2 111.3(3)
Cl1 C101 H101 109.4
Cl2 C101 H101 109.4
Cl1 C101 H102 109.4
Cl2 C101 H102 109.4
H101 C101 H102 108.0
Cl3 C301 Cl4 111.37(17)
Cl3 C301 H302 109.4
Cl4 C301 H302 109.4
Cl3 C301 H301 109.4
Cl4 C301 H301 109.4
H302 C301 H301 108.0
Cl6 C201 Cl5 110.88(19)
Cl6 C201 H201 109.5
Cl5 C201 H201 109.5
Cl6 C201 H202 109.5
Cl5 C201 H202 109.5
H201 C201 H202 108.1
Cl8 C401 Cl7 111.57(19)
Cl8 C401 H401 109.3
Cl7 C401 H401 109.3
Cl8 C401 H402 109.3
Cl7 C401 H402 109.3
H401 C401 H402 108.0
N47 Cu1 N7 128.44(9)
N47 Cu1 N27 119.01(9)
N7 Cu1 N27 110.57(9)
C41 N1 C1 117.7(2)
C41 N1 C21 118.2(2)
C1 N1 C21 115.69(19)
C47 N47 Cu1 126.38(19)
C47 N47 H47 116.8
Cu1 N47 H47 116.8
C27 N27 Cu1 126.78(18)
C27 N27 H27 116.6
Cu1 N27 H27 116.6
C7 N7 Cu1 127.81(18)
C7 N7 H7 116.1
Cu1 N7 H7 116.1
F5 P1 F3 90.98(12)
F5 P1 F2 179.08(13)
F3 P1 F2 89.85(10)
F5 P1 F6 89.96(12)
F3 P1 F6 178.84(12)
F2 P1 F6 89.21(10)
F5 P1 F4 91.33(14)
F3 P1 F4 90.29(12)
F2 P1 F4 89.06(10)
F6 P1 F4 90.37(12)
F5 P1 F1 90.24(14)
F3 P1 F1 89.47(11)
F2 P1 F1 89.38(11)
F6 P1 F1 89.85(11)
F4 P1 F1 178.42(13)

loop_
_geom_bond_atom_site_label_1
_geom_bond_atom_site_label_2
_geom_bond_distance
C1 C2 1.396(3)
C1 C6 1.410(3)
C1 N1 1.439(3)
C2 C3 1.382(4)
C2 H2 0.9500
C3 C4 1.379(4)
C3 H3 0.9500
C4 C5 1.389(4)
C4 H4 0.9500
C5 C6 1.401(3)
C5 H5 0.9500
C6 C7 1.497(3)
C7 N7 1.280(3)
C7 C8 1.490(4)
C8 C13 1.393(4)
C8 C9 1.394(4)
C9 C10 1.393(4)
C9 H9 0.9500
C10 C11 1.378(4)
C10 H10 0.9500
C11 C12 1.394(4)
C11 H11 0.9500
C12 C13 1.383(4)
C12 H12 0.9500
C13 H13 0.9500
C41 C42 1.394(4)
C41 C46 1.414(3)
C41 N1 1.432(3)
C42 C43 1.390(4)
C42 H42 0.9500
C43 C44 1.385(4)
C43 H43 0.9500
C44 C45 1.381(4)
C44 H44 0.9500
C45 C46 1.402(4)
C45 H45 0.9500
C46 C47 1.488(4)
C47 N47 1.286(3)
C47 C48 1.490(4)
C48 C53 1.397(4)
C48 C49 1.400(4)
C53 C52 1.380(4)
C53 H53 0.9500
C52 C51 1.385(4)
C52 H52 0.9500
C51 C50 1.382(4)
C51 H51 0.9500
C50 C49 1.383(4)
C50 H50 0.9500
C49 H49 0.9500
C21 C22 1.389(3)
C21 C26 1.413(3)
C21 N1 1.440(3)
C22 C23 1.394(4)
C22 H22 0.9500
C23 C24 1.382(4)
C23 H23 0.9500
C24 C25 1.385(4)
C24 H24 0.9500
C25 C26 1.399(4)
C25 H25 0.9500
C26 C27 1.487(3)
C27 N27 1.284(3)
C27 C28 1.493(3)
C28 C33 1.389(4)
C28 C29 1.397(4)
C33 C32 1.390(4)
C33 H33 0.9500
C32 C31 1.379(5)
C32 H32 0.9500
C31 C30 1.385(5)
C31 H31 0.9500
C30 C29 1.393(4)
C30 H30 0.9500
C29 H29 0.9500
C101 Cl1 1.759(6)
C101 Cl2 1.772(7)
C101 H101 0.9900
C101 H102 0.9900
C301 Cl3 1.767(3)
C301 Cl4 1.776(3)
C301 H302 0.9900
C301 H301 0.9900
C201 Cl6 1.753(3)
C201 Cl5 1.767(4)
C201 H201 0.9900
C201 H202 0.9900
C401 Cl8 1.757(4)
C401 Cl7 1.771(4)
C401 H401 0.9900
C401 H402 0.9900
Cu1 N47 1.923(2)
Cu1 N7 1.939(2)
Cu1 N27 1.966(2)
F1 P1 1.604(2)
F2 P1 1.5979(17)
F3 P1 1.592(2)
F4 P1 1.601(2)
F5 P1 1.582(2)
F6 P1 1.599(2)
N47 H47 0.8800
N27 H27 0.8800
N7 H7 0.8800
